data_1564078
loop_
_publ_author_name
'Cai, Hua'
'Li, Na'
'Li, Yan'
'An, Dong-Ming'

_publ_section_title
;
 New three-dimensional Zn(II)/Cd(II)-based coordination polymers as
 luminescent sensor for Cu2+
;
_journal_name_full 'Inorganica Chimica Acta'
_journal_page_first 119886
_journal_paper_doi 10.1016/j.ica.2020.119886
_journal_volume 512
_journal_year 2020
_chemical_formula_sum 'C12 H6 Cd N6 O4'
_chemical_formula_weight 410.63
_space_group_IT_number 14
_space_group_name_Hall '-P 2ybc'
_space_group_name_H-M_alt 'P 1 21/c 1'
_symmetry_cell_setting monoclinic
_symmetry_space_group_name_H-M 'P 1 21/c 1'
_atom_sites_solution_hydrogens geom
_atom_sites_solution_primary direct
_atom_sites_solution_secondary difmap
_audit_creation_method SHELXL-97
_cell_angle_alpha 90.00
_cell_angle_beta 90.7070(10)
_cell_angle_gamma 90.00
_cell_formula_units_Z 4
_cell_length_a 7.4676(7)
_cell_length_b 15.9129(16)
_cell_length_c 10.1478(10)
_cell_measurement_reflns_used 2051
_cell_measurement_temperature 296(2)
_cell_measurement_theta_max 27.81
_cell_measurement_theta_min 2.38
_cell_volume 1205.8(2)
_computing_cell_refinement 'Bruker SMART'
_computing_data_collection 'Bruker SMART'
_computing_data_reduction 'Bruker SAINT'
_computing_molecular_graphics 'Bruker SHELXTL'
_computing_publication_material 'Bruker SHELXTL'
_computing_structure_refinement 'SHELXL-97 (Sheldrick, 1997)'
_computing_structure_solution 'SHELXS-97 (Sheldrick, 1990)'
_diffrn_ambient_temperature 296(2)
_diffrn_measured_fraction_theta_full 0.999
_diffrn_measured_fraction_theta_max 0.999
_diffrn_measurement_device_type 'CCD area detector'
_diffrn_measurement_method 'phi and omega scans'
_diffrn_radiation_monochromator graphite
_diffrn_radiation_source 'fine-focus sealed tube'
_diffrn_radiation_type MoK\a
_diffrn_radiation_wavelength 0.71073
_diffrn_reflns_av_R_equivalents 0.0317
_diffrn_reflns_av_sigmaI/netI 0.0402
_diffrn_reflns_limit_h_max 9
_diffrn_reflns_limit_h_min -6
_diffrn_reflns_limit_k_max 19
_diffrn_reflns_limit_k_min -19
_diffrn_reflns_limit_l_max 10
_diffrn_reflns_limit_l_min -12
_diffrn_reflns_number 6768
_diffrn_reflns_theta_full 26.00
_diffrn_reflns_theta_max 26.00
_diffrn_reflns_theta_min 2.38
_exptl_absorpt_coefficient_mu 1.848
_exptl_absorpt_correction_T_max 0.8972
_exptl_absorpt_correction_T_min 0.7565
_exptl_absorpt_correction_type multi-scan
_exptl_absorpt_process_details SADABS
_exptl_crystal_colour COLORLESS
_exptl_crystal_density_diffrn 2.262
_exptl_crystal_density_method 'not measured'
_exptl_crystal_description BLOCK
_exptl_crystal_F_000 800
_exptl_crystal_size_max 0.16
_exptl_crystal_size_mid 0.10
_exptl_crystal_size_min 0.06
_refine_diff_density_max 0.990
_refine_diff_density_min -0.713
_refine_diff_density_rms 0.110
_refine_ls_extinction_method none
_refine_ls_goodness_of_fit_ref 1.054
_refine_ls_hydrogen_treatment mixed
_refine_ls_matrix_type full
_refine_ls_number_parameters 208
_refine_ls_number_reflns 2373
_refine_ls_number_restraints 0
_refine_ls_restrained_S_all 1.054
_refine_ls_R_factor_all 0.0495
_refine_ls_R_factor_gt 0.0313
_refine_ls_shift/su_max 0.001
_refine_ls_shift/su_mean 0.000
_refine_ls_structure_factor_coef Fsqd
_refine_ls_weighting_details 'calc w=1/[\s^2^(Fo^2^)+(0.0361P)^2^+0.0417P] where P=(Fo^2^+2Fc^2^)/3'
_refine_ls_weighting_scheme calc
_refine_ls_wR_factor_gt 0.0654
_refine_ls_wR_factor_ref 0.0717
_reflns_number_gt 1858
_reflns_number_total 2373
_reflns_threshold_expression >2sigma(I)
_cod_data_source_file ICA-2020-512-119886.cif
_cod_data_source_block 170108b
_cod_depositor_comments
;
The following automatic conversions were performed:

data item '_exptl_absorpt_correction_type' value 'MULTI-SCAN' was
changed to 'multi-scan' in accordance with the built-in table derived
from the CIF Core dictionary named 'cif_core.dic' version 2.4.5 last
updated on 2014-11-21.

data item '_symmetry_cell_setting' value 'Monoclinic' was changed to
'monoclinic' in accordance with the built-in table derived from the
CIF Core dictionary named 'cif_core.dic' version 2.4.5 last updated
on 2014-11-21.

data item '_exptl_crystal_density_meas' value 'NONE' was changed to
'?' -- the value is perceived as not measured.

Automatic conversion script
Id: cif_fix_values 8369 2020-08-20 11:38:08Z andrius 
;
_cod_original_sg_symbol_H-M P2(1)/c
_cod_database_code 1564078

loop_
_symmetry_equiv_pos_as_xyz
'x, y, z'
'-x, y+1/2, -z+1/2'
'-x, -y, -z'
'x, -y-1/2, z-1/2'

loop_
_atom_site_label
_atom_site_type_symbol
_atom_site_fract_x
_atom_site_fract_y
_atom_site_fract_z
_atom_site_U_iso_or_equiv
_atom_site_adp_type
_atom_site_occupancy
_atom_site_symmetry_multiplicity
_atom_site_calc_flag
_atom_site_refinement_flags
_atom_site_disorder_assembly
_atom_site_disorder_group
Cd1 Cd 0.68881(4) 0.088490(17) 0.97851(3) 0.02228(11) Uani 1 1 d . . .
O1 O 0.6760(4) 0.37255(17) 0.7249(3) 0.0278(7) Uani 1 1 d . . .
O2 O 0.5745(4) 0.49248(17) 0.6419(2) 0.0280(7) Uani 1 1 d . . .
O3 O 0.8583(4) 0.48474(17) 1.3413(3) 0.0307(7) Uani 1 1 d . . .
O4 O 0.7565(4) 0.36970(17) 1.2418(2) 0.0252(7) Uani 1 1 d . . .
N1 N 0.4747(5) 0.19282(19) 0.9711(3) 0.0216(8) Uani 1 1 d . . .
N2 N 0.3496(5) 0.2966(2) 0.8504(3) 0.0243(8) Uani 1 1 d . . .
N3 N 0.4505(4) 0.32811(18) 0.9508(3) 0.0158(7) Uani 1 1 d . . .
N4 N 0.9254(5) 0.19210(19) 0.9990(3) 0.0230(8) Uani 1 1 d . . .
N5 N 1.0817(5) 0.2842(2) 1.1231(3) 0.0256(8) Uani 1 1 d . . .
N6 N 0.9879(4) 0.32411(18) 1.0268(3) 0.0150(7) Uani 1 1 d . . .
C1 C 0.3678(6) 0.2157(2) 0.8665(4) 0.0248(10) Uani 1 1 d . . .
H1 H 0.3126 0.1766 0.8113 0.030 Uiso 1 1 calc R . .
C2 C 0.5200(5) 0.2662(2) 1.0230(3) 0.0163(8) Uani 1 1 d . . .
H2 H 0.5899 0.2733 1.0986 0.020 Uiso 1 1 calc R . .
C3 C 0.4769(5) 0.4163(2) 0.9713(3) 0.0158(8) Uani 1 1 d . . .
C4 C 0.4395(5) 0.4465(2) 1.0953(3) 0.0159(8) Uani 1 1 d . . .
H4 H 0.3991 0.4093 1.1591 0.019 Uiso 1 1 calc R . .
C5 C 0.5398(5) 0.4690(2) 0.8722(3) 0.0142(8) Uani 1 1 d . . .
C6 C 0.5992(6) 0.4410(2) 0.7372(3) 0.0187(8) Uani 1 1 d . . .
C7 C 1.0385(6) 0.2051(2) 1.1019(4) 0.0256(10) Uani 1 1 d . . .
H7 H 1.0826 0.1615 1.1538 0.031 Uiso 1 1 calc R . .
C8 C 0.8994(5) 0.2688(2) 0.9523(3) 0.0192(9) Uani 1 1 d . . .
H8 H 0.8298 0.2820 0.8785 0.023 Uiso 1 1 calc R . .
C9 C 0.9892(5) 0.4142(2) 1.0156(3) 0.0154(8) Uani 1 1 d . . .
C10 C 1.0504(5) 0.4478(2) 0.8997(3) 0.0173(8) Uani 1 1 d . . .
H10 H 1.0837 0.4118 0.8321 0.021 Uiso 1 1 calc R . .
C11 C 0.9363(5) 0.4656(2) 1.1192(3) 0.0154(8) Uani 1 1 d . . .
C12 C 0.8459(6) 0.4360(2) 1.2426(4) 0.0196(9) Uani 1 1 d . . .

loop_
_atom_site_aniso_label
_atom_site_aniso_U_11
_atom_site_aniso_U_22
_atom_site_aniso_U_33
_atom_site_aniso_U_23
_atom_site_aniso_U_13
_atom_site_aniso_U_12
Cd1 0.0358(2) 0.01596(16) 0.01542(15) 0.00179(12) 0.01190(12) 0.00224(14)
O1 0.0361(19) 0.0280(16) 0.0194(14) -0.0069(12) 0.0049(13) 0.0124(14)
O2 0.046(2) 0.0254(15) 0.0128(13) 0.0002(11) 0.0079(13) 0.0041(14)
O3 0.049(2) 0.0276(16) 0.0158(14) 0.0014(12) 0.0129(14) -0.0048(14)
O4 0.0258(18) 0.0294(16) 0.0206(14) 0.0076(12) 0.0040(13) -0.0070(14)
N1 0.029(2) 0.0169(17) 0.0192(16) -0.0024(13) 0.0019(15) 0.0002(15)
N2 0.030(2) 0.0247(18) 0.0178(16) -0.0077(14) -0.0078(15) 0.0005(16)
N3 0.0191(19) 0.0158(16) 0.0125(15) -0.0016(12) 0.0021(13) -0.0001(14)
N4 0.031(2) 0.0186(18) 0.0194(16) 0.0012(13) 0.0015(15) -0.0026(15)
N5 0.030(2) 0.0248(19) 0.0221(17) 0.0053(14) -0.0053(16) 0.0004(16)
N6 0.0155(18) 0.0168(16) 0.0127(14) 0.0018(12) 0.0008(13) 0.0000(13)
C1 0.029(3) 0.020(2) 0.026(2) -0.0101(16) -0.0012(19) -0.0014(18)
C2 0.019(2) 0.0171(19) 0.0125(17) -0.0015(14) 0.0028(16) -0.0011(16)
C3 0.018(2) 0.0145(18) 0.0151(17) -0.0030(14) -0.0036(15) 0.0032(16)
C4 0.020(2) 0.0165(18) 0.0108(17) 0.0014(14) -0.0020(16) 0.0002(16)
C5 0.013(2) 0.0179(19) 0.0117(17) -0.0021(14) -0.0011(15) 0.0032(16)
C6 0.023(2) 0.023(2) 0.0109(17) -0.0035(15) 0.0031(16) -0.0060(18)
C7 0.032(3) 0.020(2) 0.024(2) 0.0068(17) -0.0011(19) 0.0006(19)
C8 0.023(2) 0.021(2) 0.0140(18) 0.0010(15) 0.0011(17) -0.0008(17)
C9 0.014(2) 0.0156(18) 0.0169(17) 0.0022(15) -0.0010(15) -0.0004(16)
C10 0.021(2) 0.0194(19) 0.0119(17) -0.0032(14) 0.0010(16) 0.0017(17)
C11 0.016(2) 0.020(2) 0.0106(17) 0.0015(14) 0.0004(15) -0.0004(16)
C12 0.019(2) 0.023(2) 0.0169(18) 0.0067(15) 0.0043(17) 0.0056(17)

loop_
_atom_type_symbol
_atom_type_description
_atom_type_scat_dispersion_real
_atom_type_scat_dispersion_imag
_atom_type_scat_source
C C 0.0033 0.0016 'International Tables Vol C Tables 4.2.6.8 and 6.1.1.4'
H H 0.0000 0.0000 'International Tables Vol C Tables 4.2.6.8 and 6.1.1.4'
N N 0.0061 0.0033 'International Tables Vol C Tables 4.2.6.8 and 6.1.1.4'
O O 0.0106 0.0060 'International Tables Vol C Tables 4.2.6.8 and 6.1.1.4'
Cd Cd -0.8075 1.2024 'International Tables Vol C Tables 4.2.6.8 and 6.1.1.4'

loop_
_geom_angle_atom_site_label_1
_geom_angle_atom_site_label_2
_geom_angle_atom_site_label_3
_geom_angle
_geom_angle_site_symmetry_1
_geom_angle_site_symmetry_3
O3 Cd1 O2 112.41(11) 4_565 4_566
O3 Cd1 N1 139.21(10) 4_565 .
O2 Cd1 N1 99.51(11) 4_566 .
O3 Cd1 N4 89.44(11) 4_565 .
O2 Cd1 N4 127.06(10) 4_566 .
N1 Cd1 N4 91.00(11) . .
O3 Cd1 O4 54.94(9) 4_565 4_565
O2 Cd1 O4 156.26(9) 4_566 4_565
N1 Cd1 O4 85.81(10) . 4_565
N4 Cd1 O4 75.55(10) . 4_565
O3 Cd1 O1 139.58(10) 4_565 4_566
O2 Cd1 O1 53.90(9) 4_566 4_566
N1 Cd1 O1 79.89(10) . 4_566
N4 Cd1 O1 77.81(10) . 4_566
O4 Cd1 O1 149.43(9) 4_565 4_566
O3 Cd1 C12 27.67(10) 4_565 4_565
O2 Cd1 C12 137.20(10) 4_566 4_565
N1 Cd1 C12 112.52(11) . 4_565
N4 Cd1 C12 81.39(11) . 4_565
O4 Cd1 C12 27.27(10) 4_565 4_565
O1 Cd1 C12 155.99(11) 4_566 4_565
O3 Cd1 C6 130.82(11) 4_565 4_566
O2 Cd1 C6 27.35(10) 4_566 4_566
N1 Cd1 C6 88.70(11) . 4_566
N4 Cd1 C6 102.67(11) . 4_566
O4 Cd1 C6 174.18(10) 4_565 4_566
O1 Cd1 C6 26.57(10) 4_566 4_566
C12 Cd1 C6 158.48(12) 4_565 4_566
C6 O1 Cd1 84.7(2) . 4_565
C6 O2 Cd1 97.8(2) . 4_565
C12 O3 Cd1 97.9(2) . 4_566
C12 O4 Cd1 83.4(2) . 4_566
C2 N1 C1 102.6(3) . .
C2 N1 Cd1 116.7(3) . .
C1 N1 Cd1 127.9(2) . .
C1 N2 N3 102.4(3) . .
C2 N3 N2 110.4(3) . .
C2 N3 C3 126.5(3) . .
N2 N3 C3 123.1(3) . .
C8 N4 C7 102.9(3) . .
C8 N4 Cd1 119.6(3) . .
C7 N4 Cd1 128.2(3) . .
C7 N5 N6 101.9(3) . .
C8 N6 N5 110.4(3) . .
C8 N6 C9 128.2(3) . .
N5 N6 C9 121.4(3) . .
N2 C1 N1 114.7(3) . .
N2 C1 H1 122.7 . .
N1 C1 H1 122.7 . .
N1 C2 N3 109.8(3) . .
N1 C2 H2 125.1 . .
N3 C2 H2 125.1 . .
C4 C3 C5 121.5(3) . .
C4 C3 N3 116.4(3) . .
C5 C3 N3 122.1(3) . .
C3 C4 C5 121.9(3) . 3_667
C3 C4 H4 119.0 . .
C5 C4 H4 119.0 3_667 .
C4 C5 C3 116.5(3) 3_667 .
C4 C5 C6 117.7(3) 3_667 .
C3 C5 C6 125.6(3) . .
O1 C6 O2 123.4(3) . .
O1 C6 C5 119.4(3) . .
O2 C6 C5 117.1(3) . .
O1 C6 Cd1 68.7(2) . 4_565
O2 C6 Cd1 54.80(18) . 4_565
C5 C6 Cd1 171.9(3) . 4_565
N5 C7 N4 115.0(3) . .
N5 C7 H7 122.5 . .
N4 C7 H7 122.5 . .
N4 C8 N6 109.7(3) . .
N4 C8 H8 125.2 . .
N6 C8 H8 125.2 . .
C10 C9 C11 121.2(3) . .
C10 C9 N6 117.2(3) . .
C11 C9 N6 121.5(3) . .
C9 C10 C11 121.8(3) . 3_767
C9 C10 H10 119.1 . .
C11 C10 H10 119.1 3_767 .
C9 C11 C10 117.0(3) . 3_767
C9 C11 C12 125.3(3) . .
C10 C11 C12 117.2(3) 3_767 .
O4 C12 O3 123.8(4) . .
O4 C12 C11 120.2(3) . .
O3 C12 C11 115.8(3) . .
O4 C12 Cd1 69.3(2) . 4_566
O3 C12 Cd1 54.45(19) . 4_566
C11 C12 Cd1 169.8(3) . 4_566

loop_
_geom_bond_atom_site_label_1
_geom_bond_atom_site_label_2
_geom_bond_distance
_geom_bond_site_symmetry_2
Cd1 O3 2.223(3) 4_565
Cd1 O2 2.274(3) 4_566
Cd1 N1 2.306(3) .
Cd1 N4 2.423(3) .
Cd1 O4 2.550(3) 4_565
Cd1 O1 2.579(3) 4_566
Cd1 C12 2.707(4) 4_565
Cd1 C6 2.757(4) 4_566
O1 C6 1.238(5) .
O1 Cd1 2.579(3) 4_565
O2 C6 1.279(4) .
O2 Cd1 2.274(3) 4_565
O3 C12 1.269(4) .
O3 Cd1 2.223(3) 4_566
O4 C12 1.248(5) .
O4 Cd1 2.549(3) 4_566
N1 C2 1.323(4) .
N1 C1 1.369(5) .
N2 C1 1.305(5) .
N2 N3 1.356(4) .
N3 C2 1.330(4) .
N3 C3 1.433(4) .
N4 C8 1.322(5) .
N4 C7 1.351(5) .
N5 C7 1.317(5) .
N5 N6 1.354(4) .
N6 C8 1.331(5) .
N6 C9 1.438(4) .
C1 H1 0.9300 .
C2 H2 0.9300 .
C3 C4 1.379(5) .
C3 C5 1.395(5) .
C4 C5 1.393(5) 3_667
C4 H4 0.9300 .
C5 C4 1.393(5) 3_667
C5 C6 1.513(5) .
C6 Cd1 2.757(4) 4_565
C7 H7 0.9300 .
C8 H8 0.9300 .
C9 C10 1.375(5) .
C9 C11 1.394(5) .
C10 C11 1.395(5) 3_767
C10 H10 0.9300 .
C11 C10 1.395(5) 3_767
C11 C12 1.506(5) .
C12 Cd1 2.707(4) 4_566

loop_
_geom_torsion_atom_site_label_1
_geom_torsion_atom_site_label_2
_geom_torsion_atom_site_label_3
_geom_torsion_atom_site_label_4
_geom_torsion
_geom_torsion_site_symmetry_1
_geom_torsion_site_symmetry_2
_geom_torsion_site_symmetry_3
_geom_torsion_site_symmetry_4
O3 Cd1 N1 C2 -112.9(3) 4_565 . . .
O2 Cd1 N1 C2 105.3(3) 4_566 . . .
N4 Cd1 N1 C2 -22.6(3) . . . .
O4 Cd1 N1 C2 -98.1(3) 4_565 . . .
O1 Cd1 N1 C2 54.8(3) 4_566 . . .
C12 Cd1 N1 C2 -103.7(3) 4_565 . . .
C6 Cd1 N1 C2 80.0(3) 4_566 . . .
O3 Cd1 N1 C1 21.4(4) 4_565 . . .
O2 Cd1 N1 C1 -120.4(3) 4_566 . . .
N4 Cd1 N1 C1 111.7(3) . . . .
O4 Cd1 N1 C1 36.3(3) 4_565 . . .
O1 Cd1 N1 C1 -170.8(4) 4_566 . . .
C12 Cd1 N1 C1 30.6(4) 4_565 . . .
C6 Cd1 N1 C1 -145.6(3) 4_566 . . .
C1 N2 N3 C2 -1.4(4) . . . .
C1 N2 N3 C3 177.7(4) . . . .
O3 Cd1 N4 C8 113.4(3) 4_565 . . .
O2 Cd1 N4 C8 -128.5(3) 4_566 . . .
N1 Cd1 N4 C8 -25.8(3) . . . .
O4 Cd1 N4 C8 59.6(3) 4_565 . . .
O1 Cd1 N4 C8 -105.2(3) 4_566 . . .
C12 Cd1 N4 C8 86.9(3) 4_565 . . .
C6 Cd1 N4 C8 -114.7(3) 4_566 . . .
O3 Cd1 N4 C7 -105.9(4) 4_565 . . .
O2 Cd1 N4 C7 12.2(4) 4_566 . . .
N1 Cd1 N4 C7 114.9(4) . . . .
O4 Cd1 N4 C7 -159.7(4) 4_565 . . .
O1 Cd1 N4 C7 35.5(3) 4_566 . . .
C12 Cd1 N4 C7 -132.5(4) 4_565 . . .
C6 Cd1 N4 C7 26.0(4) 4_566 . . .
C7 N5 N6 C8 -1.6(4) . . . .
C7 N5 N6 C9 177.4(4) . . . .
N3 N2 C1 N1 -0.1(5) . . . .
C2 N1 C1 N2 1.5(5) . . . .
Cd1 N1 C1 N2 -137.6(3) . . . .
C1 N1 C2 N3 -2.3(4) . . . .
Cd1 N1 C2 N3 142.3(3) . . . .
N2 N3 C2 N1 2.5(4) . . . .
C3 N3 C2 N1 -176.6(3) . . . .
C2 N3 C3 C4 -53.7(5) . . . .
N2 N3 C3 C4 127.3(4) . . . .
C2 N3 C3 C5 125.4(4) . . . .
N2 N3 C3 C5 -53.6(5) . . . .
C5 C3 C4 C5 0.8(7) . . . 3_667
N3 C3 C4 C5 179.8(3) . . . 3_667
C4 C3 C5 C4 -0.7(6) . . . 3_667
N3 C3 C5 C4 -179.7(3) . . . 3_667
C4 C3 C5 C6 174.6(4) . . . .
N3 C3 C5 C6 -4.4(6) . . . .
Cd1 O1 C6 O2 -3.4(4) 4_565 . . .
Cd1 O1 C6 C5 -179.7(3) 4_565 . . .
Cd1 O2 C6 O1 3.9(4) 4_565 . . .
Cd1 O2 C6 C5 -179.7(3) 4_565 . . .
C4 C5 C6 O1 140.4(4) 3_667 . . .
C3 C5 C6 O1 -34.8(6) . . . .
C4 C5 C6 O2 -36.1(5) 3_667 . . .
C3 C5 C6 O2 148.6(4) . . . .
C4 C5 C6 Cd1 -38(2) 3_667 . . 4_565
C3 C5 C6 Cd1 146.9(18) . . . 4_565
N6 N5 C7 N4 0.3(5) . . . .
C8 N4 C7 N5 1.0(5) . . . .
Cd1 N4 C7 N5 -144.5(3) . . . .
C7 N4 C8 N6 -2.0(4) . . . .
Cd1 N4 C8 N6 147.3(3) . . . .
N5 N6 C8 N4 2.4(4) . . . .
C9 N6 C8 N4 -176.5(4) . . . .
C8 N6 C9 C10 -60.5(5) . . . .
N5 N6 C9 C10 120.7(4) . . . .
C8 N6 C9 C11 121.5(4) . . . .
N5 N6 C9 C11 -57.3(5) . . . .
C11 C9 C10 C11 0.5(7) . . . 3_767
N6 C9 C10 C11 -177.4(3) . . . 3_767
C10 C9 C11 C10 -0.5(6) . . . 3_767
N6 C9 C11 C10 177.4(3) . . . 3_767
C10 C9 C11 C12 171.8(4) . . . .
N6 C9 C11 C12 -10.3(6) . . . .
Cd1 O4 C12 O3 -0.6(4) 4_566 . . .
Cd1 O4 C12 C11 -176.1(3) 4_566 . . .
Cd1 O3 C12 O4 0.7(4) 4_566 . . .
Cd1 O3 C12 C11 176.4(3) 4_566 . . .
C9 C11 C12 O4 -25.5(6) . . . .
C10 C11 C12 O4 146.8(4) 3_767 . . .
C9 C11 C12 O3 158.6(4) . . . .
C10 C11 C12 O3 -29.1(5) 3_767 . . .
C9 C11 C12 Cd1 175.3(13) . . . 4_566
C10 C11 C12 Cd1 -12.4(17) 3_767 . . 4_566
